data_7711654
loop_
_publ_author_name
'Wang, Junbei'
'Zhou, Xianju'
'Xiang, Guotao'
'Jiang, Sha'
'Li, Li'
'Wang, Yongjie'
'Li, Yanhong'
'Jing, Chuan'
'Yao, Lu'
'Yang, Hongmei'
'Huang, Yanhao'
'Wang, Feng'

_publ_section_title
;
 The explanation of abnormal thermal quenching of the charge transfer band
 based on thermally coupled levels and applications as temperature sensing
 probes.
;
_journal_name_full 'Dalton transactions (Cambridge, England : 2003)'
_journal_paper_doi 10.1039/d2dt02744e
_journal_year 2022
_chemical_formula_moiety 'C113 H88 F8 N48 Ni4 O27'
_chemical_formula_sum 'C113 H88 F8 N48 Ni4 O27'
_chemical_formula_weight 2937.07
_space_group_IT_number 15
_space_group_name_Hall '-C 2yc'
_space_group_name_H-M_alt 'C 1 2/c 1'
_symmetry_cell_setting monoclinic
_symmetry_space_group_name_H-M 'C 1 2/c 1'
_atom_sites_solution_hydrogens difmap
_atom_sites_solution_primary other
_audit_update_record
;
2022-07-16 deposited with the CCDC.	2022-10-18 downloaded from the CCDC.
;
_cell_angle_alpha 90
_cell_angle_beta 104.765(10)
_cell_angle_gamma 90
_cell_formula_units_Z 2
_cell_length_a 16.205(6)
_cell_length_b 16.629(6)
_cell_length_c 23.492(7)
_cell_measurement_reflns_used 227
_cell_measurement_temperature 295
_cell_measurement_theta_max 20
_cell_measurement_theta_min 10
_cell_volume 6121(4)
_computing_cell_refinement 'Apex2 (Bruker AXS, 2006)'
_computing_data_collection 'Apex2 (Bruker AXS, 2006)'
_computing_data_reduction 'Apex2 (Bruker AXS, 2006)'
_computing_molecular_graphics 'CAMERON (Watkin et al., 1996)'
_computing_publication_material 'CRYSTALS (Betteridge et al., 2003)'
_computing_structure_refinement 'CRYSTALS (Betteridge et al., 2003)'
_computing_structure_solution 'Superflip (Palatinus & Chapuis, 2007)'
_diffrn_ambient_temperature 295
_diffrn_measured_fraction_theta_full 0.996
_diffrn_measured_fraction_theta_max 0.990
_diffrn_measurement_device Area
_diffrn_measurement_device_type 'Bruker Kappa Apex2'
_diffrn_measurement_method '\f & \w scans'
_diffrn_radiation_monochromator graphite
_diffrn_radiation_type 'Mo K\a'
_diffrn_radiation_wavelength 0.71073
_diffrn_reflns_av_R_equivalents 0.038
_diffrn_reflns_limit_h_max 19
_diffrn_reflns_limit_h_min -19
_diffrn_reflns_limit_k_max 20
_diffrn_reflns_limit_k_min -20
_diffrn_reflns_limit_l_max 24
_diffrn_reflns_limit_l_min -28
_diffrn_reflns_number 47841
_diffrn_reflns_theta_full 25.275
_diffrn_reflns_theta_max 25.791
_diffrn_reflns_theta_min 1.786
_diffrn_standards_number 0
_exptl_absorpt_coefficient_mu 0.714
_exptl_absorpt_correction_T_max 0.90
_exptl_absorpt_correction_T_min 0.87
_exptl_absorpt_correction_type numerical
_exptl_absorpt_process_details
; 
 Analytical Absorption (De Meulenaer & Tompa, 1965) 
;
_exptl_crystal_colour orange
_exptl_crystal_density_diffrn 1.593
_exptl_crystal_density_method 'not measured'
_exptl_crystal_description prism
_exptl_crystal_F_000 3004
_exptl_crystal_size_max 0.220
_exptl_crystal_size_mid 0.190
_exptl_crystal_size_min 0.150
_refine_diff_density_max 0.51
_refine_diff_density_min -0.47
_refine_ls_extinction_method None
_refine_ls_goodness_of_fit_ref 1.0000
_refine_ls_hydrogen_treatment constr
_refine_ls_matrix_type full
_refine_ls_number_parameters 450
_refine_ls_number_reflns 4600
_refine_ls_number_restraints 5
_refine_ls_R_factor_all 0.0742
_refine_ls_R_factor_gt 0.0516
_refine_ls_shift/su_max 0.0007410
_refine_ls_shift/su_mean 0.0000317
_refine_ls_structure_factor_coef Fsqd
_refine_ls_weighting_details
;
 Method, part 1, Chebychev polynomial, (Watkin, 1994, Prince, 1982) 
 [weight] = 1.0/[A~0~*T~0~(x)+A~1~*T~1~(x) ... +A~n-1~]*T~n-1~(x)] 
 where A~i~ are the Chebychev coefficients listed below and x= Fcalc/Fmax 
 Method = Robust Weighting (Prince, 1982) 
 W = [weight] * [1-(deltaF/6*sigmaF)^2^]^2^ 
 A~i~ are: 
 1.57 1.90 0.515 
;
_refine_ls_weighting_scheme calc
_refine_ls_wR_factor_all 0.0825
_refine_ls_wR_factor_gt 0.0737
_refine_ls_wR_factor_ref 0.0737
_reflns_limit_h_max 19
_reflns_limit_h_min -19
_reflns_limit_k_max 20
_reflns_limit_k_min 0
_reflns_limit_l_max 28
_reflns_limit_l_min 0
_reflns_number_gt 4600
_reflns_number_total 5835
_reflns_threshold_expression I>2.0\s(I)
_oxford_diffrn_Wilson_B_factor 3.37
_oxford_diffrn_Wilson_scale 1123.51
_oxford_refine_ls_r_factor_ref 0.0516
_oxford_refine_ls_scale 0.047966(4)
_oxford_reflns_number_all 5808
_oxford_reflns_threshold_expression_ref I>2.0\s(I)
_cod_data_source_file d2dt02744e2.cif
_cod_data_source_block I_CCDC5
_cod_depositor_comments
;
The following automatic conversions were performed:

data item '_atom_sites_solution_primary' value 'Other' was changed to
'other' in accordance with the
/home/data/users/saulius/crontab/automatic-downloads/rss-feeds/RSC/lib/dictionaries/cif_core.dic
dictionary named 'cif_core.dic' version 2.4.2 last updated on
2011-04-26.

Automatic conversion script
Id: cif_fix_values 7556 2019-12-06 15:28:31Z antanas 
;
_cod_original_cell_volume 6122(4)
_cod_original_sg_symbol_H-M 'C 1 2/c 1 '
_cod_database_code 7711654

loop_
_symmetry_equiv_pos_as_xyz
x,y,z
-x,-y,-z
x+1/2,y+1/2,z
-x+1/2,-y+1/2,-z
-x,y,-z+1/2
x,-y,z+1/2
-x+1/2,y+1/2,-z+1/2
x+1/2,-y+1/2,z+1/2

loop_
_atom_site_label
_atom_site_type_symbol
_atom_site_fract_x
_atom_site_fract_y
_atom_site_fract_z
_atom_site_U_iso_or_equiv
_atom_site_occupancy
_atom_site_adp_type
_atom_site_refinement_flags_posn
_atom_site_refinement_flags_adp
_atom_site_refinement_flags_occupancy
_atom_site_disorder_assembly
_atom_site_disorder_group
_atom_site_attached_hydrogens
Ni1 Ni 0.29154(3) 0.35281(3) 0.632931(16) 0.0444 1.0000 Uani . . . . . .
N1 N 0.33417(15) 0.23953(16) 0.66858(10) 0.0447 1.0000 Uani . . . . . .
N2 N 0.34770(17) 0.10074(17) 0.67236(12) 0.0556 1.0000 Uani . . . . . .
N3 N 0.37451(17) 0.31415(16) 0.75689(10) 0.0500 1.0000 Uani . . . . . .
N4 N 0.34030(16) 0.37478(16) 0.71785(10) 0.0474 1.0000 Uani . . . . . .
N5 N 0.27181(16) 0.47904(16) 0.63671(12) 0.0506 1.0000 Uani . . . . . .
N6 N 0.39239(15) 0.36834(15) 0.59305(10) 0.0428 1.0000 Uani . . . . . .
N7 N 0.53185(16) 0.38542(17) 0.58569(11) 0.0516 1.0000 Uani . . . . . .
N8 N 0.28146(14) 0.35479(17) 0.50605(10) 0.0453 1.0000 Uani . . . . . .
N9 N 0.23627(15) 0.34080(16) 0.54751(10) 0.0457 1.0000 Uani . . . . . .
N10 N 0.16305(17) 0.32324(16) 0.63325(12) 0.0534 1.0000 Uani . . . . . .
N11 N 0.2481(3) 0.3750(3) 0.8565(2) 0.0974 1.0000 Uani . . . . . .
N12 N 0.5000 0.5557 0.7500 0.0893 1.0000 Uani . . . . . .
N13 N 0.0000 0.5000 0.5000 0.1163 1.0000 Uani DS . . . . .
O1 O 0.2865(2) 0.4368(2) 0.85965(16) 0.1144 1.0000 Uani . . . . . .
O2 O 0.1786(2) 0.3565(3) 0.82677(17) 0.1259 1.0000 Uani . . . . . .
O3 O 0.2923(3) 0.3229(3) 0.8803(2) 0.1312 1.0000 Uani . . . . . .
O4 O 0.5000 0.6281(4) 0.7500 0.1545 1.0000 Uani S T . . . .
O5 O 0.4889(2) 0.5230(3) 0.70432(14) 0.1151 1.0000 Uani . . . . . .
O6 O 0.0366(7) 0.5245(5) 0.4623(4) 0.157(4) 0.5000 Uiso D . . . . .
O7 O -0.0667(5) 0.5299(4) 0.5025(4) 0.134(3) 0.5000 Uiso D . . . . .
O8 O 0.0476(5) 0.4771(4) 0.5413(3) 0.0961(19) 0.5000 Uiso . . . . . .
O9 O 0.1541(4) 0.5074(4) 0.4208(3) 0.0959(19) 0.5000 Uiso . . . . . .
O10 O 0.2787(12) 0.8074(12) 0.5322(8) 0.153(6) 0.2500 Uiso . . . . . .
C1 C 0.32619(19) 0.1684(2) 0.64432(14) 0.0495 1.0000 Uani . . . . . .
C2 C 0.3821(2) 0.0992(2) 0.73223(15) 0.0539 1.0000 Uani . . . . . .
C3 C 0.4032(2) 0.0270(2) 0.76361(18) 0.0664 1.0000 Uani . . . . . .
C4 C 0.4373(2) 0.0297(3) 0.82256(19) 0.0728 1.0000 Uani . . . . . .
C5 C 0.4534(2) 0.1018(2) 0.85233(17) 0.0678 1.0000 Uani . . . . . .
C6 C 0.4326(2) 0.1726(2) 0.82294(15) 0.0578 1.0000 Uani . . . . . .
C7 C 0.39565(19) 0.17258(19) 0.76281(14) 0.0490 1.0000 Uani . . . . . .
C8 C 0.36807(19) 0.2446(2) 0.72916(13) 0.0466 1.0000 Uani . . . . . .
C9 C 0.3350(2) 0.4461(2) 0.73692(15) 0.0547 1.0000 Uani . . . . . .
C10 C 0.2992(2) 0.5058(2) 0.69280(15) 0.0530 1.0000 Uani . . . . . .
C11 C 0.2928(2) 0.5864(2) 0.70443(18) 0.0635 1.0000 Uani . . . . . .
C12 C 0.2635(2) 0.6404(2) 0.6604(2) 0.0727 1.0000 Uani . . . . . .
C13 C 0.2380(2) 0.6122(3) 0.6044(2) 0.0745 1.0000 Uani . . . . . .
C14 C 0.2413(2) 0.5309(2) 0.59358(16) 0.0615 1.0000 Uani . . . . . .
C15 C 0.47346(19) 0.37678(19) 0.61631(13) 0.0481 1.0000 Uani . . . . . .
C16 C 0.50718(19) 0.39162(19) 0.52520(13) 0.0473 1.0000 Uani . . . . . .
C17 C 0.5675(2) 0.4049(2) 0.49269(15) 0.0581 1.0000 Uani . . . . . .
C18 C 0.5403(2) 0.4128(2) 0.43318(15) 0.0616 1.0000 Uani . . . . . .
C19 C 0.4552(2) 0.4085(2) 0.40407(14) 0.0599 1.0000 Uani . . . . . .
C20 C 0.3960(2) 0.3955(2) 0.43534(13) 0.0536 1.0000 Uani . . . . . .
C21 C 0.42149(19) 0.38500(19) 0.49693(12) 0.0444 1.0000 Uani . . . . . .
C22 C 0.36201(18) 0.36902(17) 0.53189(12) 0.0407 1.0000 Uani . . . . . .
C23 C 0.15594(19) 0.3285(2) 0.53073(14) 0.0511 1.0000 Uani . . . . . .
C24 C 0.1141(2) 0.3173(2) 0.57807(15) 0.0544 1.0000 Uani . . . . . .
C25 C 0.0273(2) 0.3010(2) 0.56853(19) 0.0702 1.0000 Uani . . . . . .
C26 C -0.0079(3) 0.2891(3) 0.6153(2) 0.0829 1.0000 Uani . . . . . .
C27 C 0.0437(3) 0.2940(3) 0.6705(2) 0.0788 1.0000 Uani . . . . . .
C28 C 0.1292(2) 0.3109(2) 0.67801(17) 0.0675 1.0000 Uani . . . . . .
C29 C 0.2933(14) 0.7437(15) 0.5162(11) 0.118(7) 0.2500 Uiso . . . . . .
F1 F 0.31673(14) 0.61095(13) 0.76108(10) 0.0788 1.0000 Uani . . . . . .
F2 F -0.01987(13) 0.29617(16) 0.51256(12) 0.0920 1.0000 Uani . . . . . .
H11 H 0.3045 0.1665 0.6037 0.0606 1.0000 Uiso R . . . . .
H21 H 0.3412 0.0557 0.6528 0.0709 1.0000 Uiso R . . . . .
H31 H 0.3941 -0.0214 0.7435 0.0848 1.0000 Uiso R . . . . .
H41 H 0.4495 -0.0182 0.8434 0.0950 1.0000 Uiso R . . . . .
H51 H 0.4766 0.1025 0.8929 0.0857 1.0000 Uiso R . . . . .
H61 H 0.4422 0.2209 0.8433 0.0719 1.0000 Uiso R . . . . .
H71 H 0.5847 0.3868 0.6039 0.0650 1.0000 Uiso R . . . . .
H91 H 0.3527 0.4591 0.7767 0.0682 1.0000 Uiso R . . . . .
H92 H 0.1584 0.4827 0.4516 0.1128 0.5000 Uiso R . . . . .
H103 H 0.2561 0.8152 0.5606 0.1547 0.2500 Uiso R . . . . .
H121 H 0.2607 0.6946 0.6687 0.0936 1.0000 Uiso R . . . . .
H131 H 0.2189 0.6473 0.5738 0.0970 1.0000 Uiso R . . . . .
H141 H 0.2209 0.5119 0.5555 0.0769 1.0000 Uiso R . . . . .
H151 H 0.4931 0.3765 0.6575 0.0596 1.0000 Uiso R . . . . .
H171 H 0.6241 0.4096 0.5117 0.0739 1.0000 Uiso R . . . . .
H181 H 0.5807 0.4211 0.4115 0.0787 1.0000 Uiso R . . . . .
H191 H 0.4378 0.4157 0.3636 0.0770 1.0000 Uiso R . . . . .
H201 H 0.3388 0.3928 0.4156 0.0677 1.0000 Uiso R . . . . .
H231 H 0.1257 0.3271 0.4907 0.0628 1.0000 Uiso R . . . . .
H261 H -0.0655 0.2771 0.6091 0.1119 1.0000 Uiso R . . . . .
H271 H 0.0213 0.2870 0.7031 0.1051 1.0000 Uiso R . . . . .
H281 H 0.1646 0.3136 0.7161 0.0861 1.0000 Uiso R . . . . .
H291 H 0.3277 0.7144 0.5483 0.1416 0.2500 Uiso R . . . . .
H294 H 0.2416 0.7158 0.5010 0.1375 0.2500 Uiso R . . . . .
H295 H 0.3227 0.7493 0.4862 0.1416 0.2500 Uiso R . . . . .
H296 H 0.1073 0.5294 0.4111 0.1128 0.5000 Uiso R . . . . .

loop_
_atom_site_aniso_label
_atom_site_aniso_U_11
_atom_site_aniso_U_22
_atom_site_aniso_U_33
_atom_site_aniso_U_23
_atom_site_aniso_U_13
_atom_site_aniso_U_12
Ni1 0.0452(2) 0.0546(2) 0.03417(17) -0.00009(19) 0.01188(14) -0.0010(2)
N1 0.0398(14) 0.0571(16) 0.0393(13) -0.0020(12) 0.0138(11) -0.0034(12)
N2 0.0518(16) 0.0522(18) 0.0604(17) -0.0093(14) 0.0100(13) 0.0000(14)
N3 0.0550(16) 0.0570(17) 0.0365(13) 0.0017(12) 0.0090(12) -0.0043(13)
N4 0.0486(15) 0.0559(18) 0.0382(13) -0.0017(12) 0.0120(11) -0.0063(12)
N5 0.0438(15) 0.0575(17) 0.0525(15) 0.0022(13) 0.0158(12) 0.0001(12)
N6 0.0410(13) 0.0539(16) 0.0326(11) -0.0003(11) 0.0079(10) -0.0004(11)
N7 0.0392(14) 0.0680(17) 0.0454(14) 0.0020(13) 0.0070(11) 0.0016(12)
N8 0.0380(13) 0.0606(16) 0.0375(12) -0.0030(12) 0.0099(10) -0.0022(13)
N9 0.0411(14) 0.0556(16) 0.0410(13) -0.0024(12) 0.0116(10) -0.0013(12)
N10 0.0540(16) 0.0556(17) 0.0553(16) 0.0018(13) 0.0225(13) 0.0003(13)
N11 0.082(3) 0.107(4) 0.091(3) -0.014(3) 0.000(2) -0.022(3)
N12 0.0538 0.1455 0.0815 0.0000 0.0412 0.0000
N13 0.121(6) 0.137(6) 0.086(4) -0.008(4) 0.015(4) 0.000(5)
O1 0.111(3) 0.115(3) 0.114(3) -0.014(2) 0.022(2) -0.042(2)
O2 0.092(2) 0.135(3) 0.129(3) -0.007(3) -0.011(2) -0.032(2)
O3 0.115(3) 0.112(3) 0.143(4) -0.028(3) -0.010(3) -0.026(3)
O4 0.106(4) 0.130(5) 0.266(8) 0.0000 0.118(5) 0.0000
O5 0.091(2) 0.190(4) 0.0753(19) -0.006(2) 0.0398(18) -0.019(2)
C1 0.0417(16) 0.059(2) 0.0482(17) -0.0089(15) 0.0120(14) -0.0009(14)
C2 0.0441(18) 0.058(2) 0.059(2) -0.0003(17) 0.0118(15) -0.0026(16)
C3 0.061(2) 0.059(2) 0.077(3) 0.004(2) 0.015(2) -0.0011(18)
C4 0.067(2) 0.068(3) 0.080(3) 0.019(2) 0.013(2) 0.005(2)
C5 0.064(2) 0.076(3) 0.060(2) 0.017(2) 0.0094(18) -0.002(2)
C6 0.058(2) 0.062(2) 0.0523(19) 0.0082(16) 0.0117(16) -0.0064(16)
C7 0.0430(17) 0.056(2) 0.0477(17) 0.0063(15) 0.0109(14) -0.0059(14)
C8 0.0415(17) 0.059(2) 0.0387(15) 0.0012(15) 0.0101(13) -0.0071(15)
C9 0.056(2) 0.058(2) 0.0487(18) -0.0068(16) 0.0117(15) -0.0034(16)
C10 0.0430(17) 0.056(2) 0.061(2) -0.0068(16) 0.0160(16) -0.0044(15)
C11 0.048(2) 0.064(2) 0.078(3) -0.013(2) 0.0165(18) -0.0009(17)
C12 0.063(2) 0.056(2) 0.097(3) -0.003(2) 0.016(2) 0.008(2)
C13 0.064(2) 0.069(3) 0.089(3) 0.014(2) 0.016(2) 0.013(2)
C14 0.057(2) 0.065(2) 0.062(2) 0.0057(18) 0.0150(17) 0.0065(18)
C15 0.0452(17) 0.059(2) 0.0367(15) 0.0012(13) 0.0046(13) 0.0021(14)
C16 0.0446(17) 0.0546(19) 0.0436(16) 0.0008(14) 0.0128(14) 0.0003(15)
C17 0.0484(19) 0.070(2) 0.059(2) 0.0021(17) 0.0193(16) -0.0045(17)
C18 0.062(2) 0.071(2) 0.060(2) 0.0022(18) 0.0307(18) -0.0057(19)
C19 0.064(2) 0.075(2) 0.0448(18) 0.0009(17) 0.0208(16) -0.0096(19)
C20 0.0503(19) 0.069(2) 0.0404(16) 0.0002(15) 0.0100(14) -0.0060(16)
C21 0.0444(17) 0.0518(18) 0.0375(14) -0.0004(13) 0.0115(13) -0.0021(14)
C22 0.0409(16) 0.0465(18) 0.0344(14) -0.0002(12) 0.0090(12) 0.0006(13)
C23 0.0395(17) 0.064(2) 0.0493(17) -0.0049(15) 0.0102(14) -0.0027(14)
C24 0.0455(18) 0.056(2) 0.065(2) 0.0002(17) 0.0191(16) 0.0019(15)
C25 0.052(2) 0.073(3) 0.089(3) -0.002(2) 0.023(2) -0.0036(19)
C26 0.064(3) 0.082(3) 0.115(4) -0.003(3) 0.046(3) -0.010(2)
C27 0.076(3) 0.087(3) 0.089(3) 0.002(2) 0.050(3) -0.006(2)
C28 0.070(2) 0.074(3) 0.069(2) 0.0048(19) 0.037(2) -0.001(2)
F1 0.0723(14) 0.0695(14) 0.0894(16) -0.0254(12) 0.0111(12) 0.0018(11)
F2 0.0501(13) 0.117(2) 0.1047(19) -0.0132(16) 0.0122(13) -0.0156(13)

loop_
_atom_type_symbol
_atom_type_scat_dispersion_real
_atom_type_scat_dispersion_imag
_atom_type_scat_Cromer_Mann_a1
_atom_type_scat_Cromer_Mann_b1
_atom_type_scat_Cromer_Mann_a2
_atom_type_scat_Cromer_Mann_b2
_atom_type_scat_Cromer_Mann_a3
_atom_type_scat_Cromer_Mann_b3
_atom_type_scat_Cromer_Mann_a4
_atom_type_scat_Cromer_Mann_b4
_atom_type_scat_Cromer_Mann_c
_atom_type_scat_source
C 0.0033 0.0016 2.3100 20.8439 1.0200 10.2075 1.5886 0.5687 0.8650 51.6512 0.2156 'International Tables Vol C 4.2.6.8 and 6.1.1.4'
H 0.0000 0.0000 0.4930 10.5109 0.3229 26.1257 0.1402 3.1424 0.0408 57.7998 0.0030 'International Tables Vol C 4.2.6.8 and 6.1.1.4'
N 0.0061 0.0033 12.2126 0.0057 3.1322 9.8933 2.0125 28.9975 1.1663 0.5826 -11.5290 'International Tables Vol C 4.2.6.8 and 6.1.1.4'
O 0.0106 0.0060 3.0485 13.2771 2.2868 5.7011 1.5463 0.3239 0.8670 32.9089 0.2508 'International Tables Vol C 4.2.6.8 and 6.1.1.4'
Ni 0.3393 1.1124 12.8376 3.8785 7.2920 0.2565 4.4438 12.1763 2.3800 66.3421 1.0341 'International Tables Vol C 4.2.6.8 and 6.1.1.4'
F 0.0171 0.0103 3.5392 10.2825 2.6412 4.2944 1.5170 0.2615 1.0243 26.1476 0.2776 'International Tables Vol C 4.2.6.8 and 6.1.1.4'

loop_
_geom_angle_atom_site_label_1
_geom_angle_site_symmetry_1
_geom_angle_atom_site_label_2
_geom_angle_site_symmetry_2
_geom_angle_atom_site_label_3
_geom_angle_site_symmetry_3
_geom_angle
_geom_angle_publ_flag
N1 . Ni1 . N4 . 76.02(11) yes
N1 . Ni1 . N5 . 154.60(10) yes
N4 . Ni1 . N5 . 78.58(11) yes
N1 . Ni1 . N6 . 94.24(9) yes
N4 . Ni1 . N6 . 105.70(10) yes
N5 . Ni1 . N6 . 92.27(10) yes
N1 . Ni1 . N9 . 109.24(10) yes
N4 . Ni1 . N9 . 174.37(11) yes
N5 . Ni1 . N9 . 96.16(11) yes
N6 . Ni1 . N9 . 76.31(10) yes
N1 . Ni1 . N10 . 90.80(11) yes
N4 . Ni1 . N10 . 100.21(11) yes
N5 . Ni1 . N10 . 94.00(10) yes
N6 . Ni1 . N10 . 154.06(10) yes
N9 . Ni1 . N10 . 78.01(11) yes
Ni1 . N1 . C1 . 130.6(2) yes
Ni1 . N1 . C8 . 110.9(2) yes
C1 . N1 . C8 . 118.1(3) yes
C1 . N2 . C2 . 121.3(3) yes
C1 . N2 . H21 . 119.6 no
C2 . N2 . H21 . 119.1 no
N4 . N3 . C8 . 110.2(2) yes
N3 . N4 . Ni1 . 121.55(19) yes
N3 . N4 . C9 . 119.8(3) yes
Ni1 . N4 . C9 . 118.6(2) yes
Ni1 . N5 . C10 . 110.5(2) yes
Ni1 . N5 . C14 . 129.8(2) yes
C10 . N5 . C14 . 119.7(3) yes
Ni1 . N6 . C15 . 130.3(2) yes
Ni1 . N6 . C22 . 110.52(18) yes
C15 . N6 . C22 . 119.2(2) yes
C15 . N7 . C16 . 120.3(3) yes
C15 . N7 . H71 . 119.4 no
C16 . N7 . H71 . 120.3 no
N9 . N8 . C22 . 110.4(2) yes
N8 . N9 . Ni1 . 120.80(18) yes
N8 . N9 . C23 . 119.5(2) yes
Ni1 . N9 . C23 . 119.3(2) yes
Ni1 . N10 . C24 . 110.5(2) yes
Ni1 . N10 . C28 . 129.8(3) yes
C24 . N10 . C28 . 119.7(3) yes
O1 . N11 . O2 . 130.7(6) yes
O1 . N11 . O3 . 111.1(5) yes
O2 . N11 . O3 . 117.1(5) yes
O5 5_656 N12 . O4 . 117.5(2) yes
O5 5_656 N12 . O5 . 124.9(4) yes
O4 . N12 . O5 . 117.5(2) yes
O6 2_566 N13 . O7 2_566 119.5(5) yes
O6 2_566 N13 . O8 2_566 111.8(5) yes
O7 2_566 N13 . O8 2_566 121.2(5) yes
O6 2_566 N13 . O6 . 179.991 yes
O7 2_566 N13 . O6 . 60.5(5) yes
O8 2_566 N13 . O6 . 68.2(5) yes
O6 2_566 N13 . O7 . 60.5(5) yes
O7 2_566 N13 . O7 . 179.990 yes
O8 2_566 N13 . O7 . 58.8(5) yes
O6 . N13 . O7 . 119.5(5) yes
O6 2_566 N13 . O8 . 68.2(5) yes
O7 2_566 N13 . O8 . 58.8(5) yes
O8 2_566 N13 . O8 . 179.990 yes
O6 . N13 . O8 . 111.8(5) yes
O7 . N13 . O8 . 121.2(5) yes
H92 . O9 . H296 . 109.5 no
C29 . O10 . H103 . 123.8 no
N1 . C1 . N2 . 125.2(3) yes
N1 . C1 . H11 . 116.6 no
N2 . C1 . H11 . 118.2 no
N2 . C2 . C3 . 122.2(3) yes
N2 . C2 . C7 . 118.5(3) yes
C3 . C2 . C7 . 119.3(3) yes
C2 . C3 . C4 . 119.3(4) yes
C2 . C3 . H31 . 119.3 no
C4 . C3 . H31 . 121.3 no
C3 . C4 . C5 . 121.5(4) yes
C3 . C4 . H41 . 119.2 no
C5 . C4 . H41 . 119.3 no
C4 . C5 . C6 . 120.2(4) yes
C4 . C5 . H51 . 120.3 no
C6 . C5 . H51 . 119.4 no
C5 . C6 . C7 . 120.2(3) yes
C5 . C6 . H61 . 119.9 no
C7 . C6 . H61 . 119.8 no
C2 . C7 . C6 . 119.5(3) yes
C2 . C7 . C8 . 117.1(3) yes
C6 . C7 . C8 . 123.5(3) yes
C7 . C8 . N1 . 119.8(3) yes
C7 . C8 . N3 . 118.9(3) yes
N1 . C8 . N3 . 121.3(3) yes
N4 . C9 . C10 . 115.9(3) yes
N4 . C9 . H91 . 122.4 no
C10 . C9 . H91 . 121.7 no
C9 . C10 . N5 . 116.4(3) yes
C9 . C10 . C11 . 124.2(3) yes
N5 . C10 . C11 . 119.4(3) yes
C10 . C11 . C12 . 121.4(4) yes
C10 . C11 . F1 . 118.2(4) yes
C12 . C11 . F1 . 120.4(4) yes
C11 . C12 . C13 . 118.0(4) yes
C11 . C12 . H121 . 120.5 no
C13 . C12 . H121 . 121.5 no
C12 . C13 . C14 . 120.1(4) yes
C12 . C13 . H131 . 119.9 no
C14 . C13 . H131 . 120.0 no
C13 . C14 . N5 . 121.3(4) yes
C13 . C14 . H141 . 119.5 no
N5 . C14 . H141 . 119.2 no
N7 . C15 . N6 . 124.5(3) yes
N7 . C15 . H151 . 117.1 no
N6 . C15 . H151 . 118.4 no
N7 . C16 . C17 . 120.9(3) yes
N7 . C16 . C21 . 118.8(3) yes
C17 . C16 . C21 . 120.3(3) yes
C16 . C17 . C18 . 119.1(3) yes
C16 . C17 . H171 . 119.8 no
C18 . C17 . H171 . 121.0 no
C17 . C18 . C19 . 121.7(3) yes
C17 . C18 . H181 . 119.0 no
C19 . C18 . H181 . 119.3 no
C18 . C19 . C20 . 119.6(3) yes
C18 . C19 . H191 . 120.4 no
C20 . C19 . H191 . 120.0 no
C19 . C20 . C21 . 120.6(3) yes
C19 . C20 . H201 . 119.3 no
C21 . C20 . H201 . 120.1 no
C20 . C21 . C16 . 118.6(3) yes
C20 . C21 . C22 . 122.9(3) yes
C16 . C21 . C22 . 118.5(3) yes
C21 . C22 . N6 . 118.5(3) yes
C21 . C22 . N8 . 120.0(2) yes
N6 . C22 . N8 . 121.5(2) yes
N9 . C23 . C24 . 115.0(3) yes
N9 . C23 . H231 . 122.9 no
C24 . C23 . H231 . 122.2 no
C23 . C24 . N10 . 117.0(3) yes
C23 . C24 . C25 . 123.4(3) yes
N10 . C24 . C25 . 119.6(3) yes
C24 . C25 . C26 . 120.5(4) yes
C24 . C25 . F2 . 117.9(3) yes
C26 . C25 . F2 . 121.6(4) yes
C25 . C26 . C27 . 118.4(4) yes
C25 . C26 . H261 . 120.7 no
C27 . C26 . H261 . 120.9 no
C26 . C27 . C28 . 119.3(4) yes
C26 . C27 . H271 . 120.2 no
C28 . C27 . H271 . 120.4 no
C27 . C28 . N10 . 122.4(4) yes
C27 . C28 . H281 . 119.0 no
N10 . C28 . H281 . 118.6 no
O10 . C29 . H291 . 109.6 no
O10 . C29 . H294 . 109.6 no
H291 . C29 . H294 . 109.4 no
O10 . C29 . H295 . 109.3 no
H291 . C29 . H295 . 109.5 no
H294 . C29 . H295 . 109.4 no

loop_
_geom_bond_atom_site_label_1
_geom_bond_site_symmetry_1
_geom_bond_atom_site_label_2
_geom_bond_site_symmetry_2
_geom_bond_distance
_geom_bond_publ_flag
Ni1 . N1 . 2.105(3) yes
Ni1 . N4 . 1.984(3) yes
Ni1 . N5 . 2.129(3) yes
Ni1 . N6 . 2.097(2) yes
Ni1 . N9 . 1.988(2) yes
Ni1 . N10 . 2.141(3) yes
N1 . C1 . 1.306(4) yes
N1 . C8 . 1.391(4) yes
N2 . C1 . 1.305(4) yes
N2 . C2 . 1.375(4) yes
N2 . H21 . 0.871 no
N3 . N4 . 1.380(3) yes
N3 . C8 . 1.318(4) yes
N4 . C9 . 1.279(4) yes
N5 . C10 . 1.354(4) yes
N5 . C14 . 1.326(4) yes
N6 . C15 . 1.296(4) yes
N6 . C22 . 1.395(3) yes
N7 . C15 . 1.334(4) yes
N7 . C16 . 1.379(4) yes
N7 . H71 . 0.855 no
N8 . N9 . 1.379(3) yes
N8 . C22 . 1.313(4) yes
N9 . C23 . 1.277(4) yes
N10 . C24 . 1.340(4) yes
N10 . C28 . 1.320(4) yes
N11 . O1 . 1.194(5) yes
N11 . O2 . 1.204(5) yes
N11 . O3 . 1.172(5) yes
N12 . O5 5_656 1.175(3) yes
N12 . O4 . 1.204(6) yes
N12 . O5 . 1.175(3) yes
N13 . O6 2_566 1.253(7) yes
N13 . O7 2_566 1.204(7) yes
N13 . O8 2_566 1.141(7) yes
N13 . O6 . 1.253(7) yes
N13 . O7 . 1.204(7) yes
N13 . O8 . 1.141(7) yes
O9 . H92 . 0.820 no
O9 . H296 . 0.820 no
O10 . C29 . 1.17(2) yes
O10 . H103 . 0.850 no
C1 . H11 . 0.930 no
C2 . C3 . 1.405(5) yes
C2 . C7 . 1.404(5) yes
C3 . C4 . 1.355(5) yes
C3 . H31 . 0.926 no
C4 . C5 . 1.379(5) yes
C4 . H41 . 0.930 no
C5 . C6 . 1.363(5) yes
C5 . H51 . 0.930 no
C6 . C7 . 1.387(4) yes
C6 . H61 . 0.928 no
C7 . C8 . 1.442(4) yes
C9 . C10 . 1.446(5) yes
C9 . H91 . 0.931 no
C10 . C11 . 1.376(5) yes
C11 . C12 . 1.361(5) yes
C11 . F1 . 1.351(4) yes
C12 . C13 . 1.356(6) yes
C12 . H121 . 0.926 no
C13 . C14 . 1.380(5) yes
C13 . H131 . 0.917 no
C14 . H141 . 0.926 no
C15 . H151 . 0.937 no
C16 . C17 . 1.403(4) yes
C16 . C21 . 1.383(4) yes
C17 . C18 . 1.361(5) yes
C17 . H171 . 0.915 no
C18 . C19 . 1.377(5) yes
C18 . H181 . 0.936 no
C19 . C20 . 1.366(4) yes
C19 . H191 . 0.929 no
C20 . C21 . 1.410(4) yes
C20 . H201 . 0.926 no
C21 . C22 . 1.441(4) yes
C23 . C24 . 1.455(4) yes
C23 . H231 . 0.943 no
C24 . C25 . 1.393(5) yes
C25 . C26 . 1.376(6) yes
C25 . F2 . 1.344(5) yes
C26 . C27 . 1.354(6) yes
C26 . H261 . 0.929 no
C27 . C28 . 1.381(5) yes
C27 . H271 . 0.934 no
C28 . H281 . 0.933 no
C29 . H291 . 0.950 no
C29 . H294 . 0.944 no
C29 . H295 . 0.950 no

loop_
_geom_hbond_atom_site_label_D
_geom_hbond_site_symmetry_D
_geom_hbond_atom_site_label_H
_geom_hbond_site_symmetry_H
_geom_hbond_atom_site_label_A
_geom_hbond_site_symmetry_A
_geom_hbond_angle_DHA
_geom_hbond_distance_DH
_geom_hbond_distance_HA
_geom_hbond_distance_DA
_geom_hbond_publ_flag
N2 . H21 . O9 4_556 150 0.87 2.04 2.827(6) yes
N7 . H71 . O1 5_656 159 0.85 2.21 3.019(6) yes
N7 . H71 . O3 5_656 145 0.85 2.20 2.945(6) yes
C9 . H91 . O1 . 132 0.93 2.48 3.180(6) yes
O9 . H92 . O7 2_566 127 0.82 2.06 2.636(6) yes
O10 . H103 . N11 7_556 152 0.85 2.20 2.978(6) yes
O10 . H103 . O3 7_556 175 0.85 1.76 2.612(6) yes
C12 . H121 . O3 7_556 140 0.93 2.47 3.241(6) yes
C13 . H131 . C29 . 134 0.92 2.59 3.291(6) yes
C19 . H191 . O5 2_666 131 0.93 2.44 3.128(6) yes
O10 4_566 H294 . O10 . 142 0.86 1.73 2.464(6) yes
O10 4_566 H294 . C29 . 132 0.86 0.94 1.642(6) yes
